data_4073402
loop_
_publ_author_name
'Yang, Yi'
'Liu, Bo'
'Lv, Kui'
'Gao, Wei'
'Cui, Dongmei'
'Chen, Xuesi'
'Jing, Xiabin'

_publ_section_title
;
 Pyrrolide-Supported Lanthanide Alkyl Complexes. Influence of Ligands on
 Molecular Structure and Catalytic Activity toward Isoprene Polymerization
;
_journal_issue 18
_journal_name_full Organometallics
_journal_page_first 4575
_journal_paper_doi 10.1021/om7003095
_journal_volume 26
_journal_year 2007
_chemical_formula_sum 'C42 H59 Lu N4 O Si'
_chemical_formula_weight 838.99
_chemical_name_systematic
; 
 ? 
;
_space_group_IT_number 2
_symmetry_cell_setting triclinic
_symmetry_space_group_name_Hall '-P 1'
_symmetry_space_group_name_H-M 'P -1'
_atom_sites_solution_hydrogens geom
_atom_sites_solution_primary direct
_atom_sites_solution_secondary difmap
_audit_creation_method SHELXL-97
_cell_angle_alpha 88.3420(10)
_cell_angle_beta 89.6590(10)
_cell_angle_gamma 88.0490(10)
_cell_formula_units_Z 4
_cell_length_a 10.3754(6)
_cell_length_b 19.2503(11)
_cell_length_c 20.9445(12)
_cell_measurement_temperature 187(2)
_cell_volume 4179.0(4)
_computing_cell_refinement 'Bruker SMART'
_computing_data_collection 'Bruker SMART'
_computing_data_reduction 'Bruker SAINT'
_computing_molecular_graphics 'Bruker SHELXTL'
_computing_publication_material 'Bruker SHELXTL'
_computing_structure_refinement 'SHELXL-97 (Sheldrick, 1997)'
_computing_structure_solution 'SHELXS-97 (Sheldrick, 1990)'
_diffrn_ambient_temperature 293(2)
_diffrn_measured_fraction_theta_full 0.973
_diffrn_measured_fraction_theta_max 0.973
_diffrn_measurement_device_type 'CCD area detector'
_diffrn_measurement_method 'phi and omega scans'
_diffrn_radiation_monochromator graphite
_diffrn_radiation_source 'fine-focus sealed tube'
_diffrn_radiation_type MoK\a
_diffrn_radiation_wavelength 0.71073
_diffrn_reflns_av_R_equivalents 0.0415
_diffrn_reflns_av_sigmaI/netI 0.0872
_diffrn_reflns_limit_h_max 12
_diffrn_reflns_limit_h_min -12
_diffrn_reflns_limit_k_max 23
_diffrn_reflns_limit_k_min -18
_diffrn_reflns_limit_l_max 19
_diffrn_reflns_limit_l_min -25
_diffrn_reflns_number 23450
_diffrn_reflns_theta_full 26.00
_diffrn_reflns_theta_max 26.00
_diffrn_reflns_theta_min 1.42
_exptl_absorpt_coefficient_mu 2.426
_exptl_absorpt_correction_T_max 0.7762
_exptl_absorpt_correction_T_min 0.6693
_exptl_absorpt_correction_type multi-scan
_exptl_crystal_colour colorless
_exptl_crystal_density_diffrn 1.334
_exptl_crystal_density_method 'not measured'
_exptl_crystal_description block
_exptl_crystal_F_000 1728
_exptl_crystal_size_max 0.18
_exptl_crystal_size_mid 0.13
_exptl_crystal_size_min 0.11
_refine_diff_density_max 1.775
_refine_diff_density_min -0.882
_refine_diff_density_rms 0.111
_refine_ls_extinction_method none
_refine_ls_goodness_of_fit_ref 0.870
_refine_ls_hydrogen_treatment constr
_refine_ls_matrix_type full
_refine_ls_number_parameters 905
_refine_ls_number_reflns 16002
_refine_ls_number_restraints 0
_refine_ls_restrained_S_all 0.870
_refine_ls_R_factor_all 0.0659
_refine_ls_R_factor_gt 0.0405
_refine_ls_shift/su_max 0.002
_refine_ls_shift/su_mean 0.000
_refine_ls_structure_factor_coef Fsqd
_refine_ls_weighting_details 'calc w=1/[\s^2^(Fo^2^)+(0.0298P)^2^+0.0000P] where P=(Fo^2^+2Fc^2^)/3'
_refine_ls_weighting_scheme calc
_refine_ls_wR_factor_gt 0.0791
_refine_ls_wR_factor_ref 0.0860
_reflns_number_gt 10810
_reflns_number_total 16002
_reflns_threshold_expression >2sigma(I)
_cod_data_source_file om7003095-file002.cif
_cod_data_source_block complex2a
_cod_depositor_comments
;
The following automatic conversions were performed:

'_symmetry_cell_setting' value 'Triclinic' changed to 'triclinic'
according to /home/saulius/struct/CIF-dictionaries/cif_core.dic
dictionary named 'cif_core.dic' version 2.4.1 from
2010-06-29.

'_exptl_absorpt_correction_type' value 'Multi-scan'
changed to 'multi-scan' according to
/home/saulius/struct/CIF-dictionaries/cif_core.dic dictionary named
'cif_core.dic' version 2.4.1 from 2010-06-29.

Automatic conversion script
Id: cif_fix_values 1715 2011-07-08 13:25:40Z adriana 
;
_cod_original_sg_symbol_H-M P-1
_cod_database_code 4073402

loop_
_symmetry_equiv_pos_as_xyz
'x, y, z'
'-x, -y, -z'

loop_
_atom_site_label
_atom_site_type_symbol
_atom_site_fract_x
_atom_site_fract_y
_atom_site_fract_z
_atom_site_U_iso_or_equiv
_atom_site_adp_type
_atom_site_occupancy
_atom_site_symmetry_multiplicity
_atom_site_calc_flag
_atom_site_refinement_flags
Lu1 Lu 0.91919(2) 0.718626(11) 0.598693(10) 0.02918(7) Uani 1 1 d .
Lu2 Lu 0.55395(2) 0.717554(11) 0.098927(10) 0.02953(7) Uani 1 1 d .
Si1 Si 1.22288(19) 0.60824(11) 0.64620(10) 0.0605(5) Uani 1 1 d .
Si5 Si 0.26170(18) 0.60846(10) 0.14813(9) 0.0580(5) Uani 1 1 d .
O1 O 0.9592(3) 0.69550(18) 0.49249(16) 0.0368(9) Uani 1 1 d .
O2 O 0.5191(3) 0.69237(18) -0.00658(16) 0.0370(9) Uani 1 1 d .
N1 N 0.8137(4) 0.6164(2) 0.5973(2) 0.0330(10) Uani 1 1 d .
N2 N 0.8114(4) 0.7058(2) 0.70188(19) 0.0312(10) Uani 1 1 d .
N3 N 0.7294(4) 0.7716(2) 0.55963(19) 0.0326(10) Uani 1 1 d .
N4 N 0.9527(4) 0.8417(2) 0.57798(19) 0.0296(10) Uani 1 1 d .
N5 N 0.6713(4) 0.6153(2) 0.0995(2) 0.0333(11) Uani 1 1 d .
N6 N 0.6611(4) 0.7083(2) 0.20191(19) 0.0292(10) Uani 1 1 d .
N7 N 0.7409(4) 0.7687(2) 0.0587(2) 0.0353(11) Uani 1 1 d .
N8 N 0.5086(4) 0.8399(2) 0.07477(19) 0.0327(10) Uani 1 1 d .
C1 C 0.7866(5) 0.5642(3) 0.5581(3) 0.0432(15) Uani 1 1 d .
H1 H 0.8167 0.5609 0.5163 0.052 Uiso 1 1 calc R
C2 C 0.7081(6) 0.5166(3) 0.5883(3) 0.0517(17) Uani 1 1 d .
H2 H 0.6778 0.4763 0.5711 0.062 Uiso 1 1 calc R
C3 C 0.6836(6) 0.5403(3) 0.6484(3) 0.0538(17) Uani 1 1 d .
H3 H 0.6339 0.5192 0.6800 0.065 Uiso 1 1 calc R
C4 C 0.7473(5) 0.6019(3) 0.6528(3) 0.0359(13) Uani 1 1 d .
C5 C 0.7495(5) 0.6484(3) 0.7044(2) 0.0376(14) Uani 1 1 d .
H5 H 0.7045 0.6370 0.7416 0.045 Uiso 1 1 calc R
C6 C 0.8048(5) 0.7479(3) 0.7586(2) 0.0330(13) Uani 1 1 d .
C7 C 0.8898(5) 0.7323(3) 0.8092(3) 0.0359(13) Uani 1 1 d .
C8 C 0.8835(5) 0.7749(3) 0.8614(3) 0.0441(15) Uani 1 1 d .
H8 H 0.9387 0.7655 0.8957 0.053 Uiso 1 1 calc R
C9 C 0.7971(5) 0.8312(3) 0.8638(3) 0.0440(15) Uani 1 1 d .
H9 H 0.7960 0.8597 0.8989 0.053 Uiso 1 1 calc R
C10 C 0.7128(5) 0.8449(3) 0.8141(3) 0.0408(14) Uani 1 1 d .
H10 H 0.6547 0.8826 0.8161 0.049 Uiso 1 1 calc R
C11 C 0.7130(5) 0.8033(3) 0.7611(3) 0.0369(13) Uani 1 1 d .
C12 C 0.6118(5) 0.8179(3) 0.7090(3) 0.0456(16) Uani 1 1 d .
H12 H 0.6484 0.8015 0.6687 0.055 Uiso 1 1 calc R
C13 C 0.4936(6) 0.7738(4) 0.7255(4) 0.082(2) Uani 1 1 d .
H13A H 0.4547 0.7894 0.7644 0.123 Uiso 1 1 calc R
H13B H 0.5208 0.7258 0.7307 0.123 Uiso 1 1 calc R
H13C H 0.4320 0.7787 0.6915 0.123 Uiso 1 1 calc R
C14 C 0.5716(6) 0.8915(3) 0.6990(3) 0.066(2) Uani 1 1 d .
H14A H 0.5313 0.9083 0.7372 0.099 Uiso 1 1 calc R
H14B H 0.5116 0.8958 0.6643 0.099 Uiso 1 1 calc R
H14C H 0.6458 0.9183 0.6890 0.099 Uiso 1 1 calc R
C15 C 0.9794(5) 0.6693(3) 0.8099(3) 0.0447(15) Uani 1 1 d .
H15 H 0.9919 0.6550 0.7657 0.054 Uiso 1 1 calc R
C16 C 1.1109(6) 0.6813(3) 0.8376(3) 0.0633(19) Uani 1 1 d .
H16A H 1.1499 0.7191 0.8146 0.095 Uiso 1 1 calc R
H16B H 1.1644 0.6399 0.8341 0.095 Uiso 1 1 calc R
H16C H 1.1017 0.6926 0.8818 0.095 Uiso 1 1 calc R
C17 C 0.9207(6) 0.6089(3) 0.8475(3) 0.066(2) Uani 1 1 d .
H17A H 0.9064 0.6219 0.8910 0.100 Uiso 1 1 calc R
H17B H 0.9788 0.5690 0.8466 0.100 Uiso 1 1 calc R
H17C H 0.8401 0.5979 0.8287 0.100 Uiso 1 1 calc R
C18 C 0.6049(5) 0.7559(3) 0.5504(3) 0.0417(14) Uani 1 1 d .
H18 H 0.5742 0.7110 0.5536 0.050 Uiso 1 1 calc R
C19 C 0.5287(5) 0.8144(3) 0.5358(3) 0.0481(16) Uani 1 1 d .
H19 H 0.4402 0.8159 0.5286 0.058 Uiso 1 1 calc R
C20 C 0.6081(5) 0.8697(3) 0.5340(3) 0.0450(15) Uani 1 1 d .
H20 H 0.5849 0.9160 0.5247 0.054 Uiso 1 1 calc R
C21 C 0.7319(5) 0.8424(3) 0.5493(2) 0.0340(13) Uani 1 1 d .
C22 C 0.8504(5) 0.8757(3) 0.5580(2) 0.0336(13) Uani 1 1 d .
H22 H 0.8544 0.9232 0.5491 0.040 Uiso 1 1 calc R
C23 C 1.0686(5) 0.8811(3) 0.5805(3) 0.0310(12) Uani 1 1 d .
C24 C 1.1364(5) 0.8956(3) 0.5232(3) 0.0325(13) Uani 1 1 d .
C25 C 1.2433(5) 0.9369(3) 0.5263(3) 0.0388(14) Uani 1 1 d .
H25 H 1.2885 0.9479 0.4890 0.047 Uiso 1 1 calc R
C26 C 1.2835(5) 0.9618(3) 0.5838(3) 0.0395(14) Uani 1 1 d .
H26 H 1.3539 0.9904 0.5849 0.047 Uiso 1 1 calc R
C27 C 1.2192(5) 0.9445(3) 0.6396(3) 0.0388(14) Uani 1 1 d .
H27 H 1.2487 0.9604 0.6782 0.047 Uiso 1 1 calc R
C28 C 1.1118(5) 0.9039(3) 0.6394(2) 0.0320(12) Uani 1 1 d .
C29 C 1.0404(5) 0.8872(3) 0.7011(2) 0.0393(14) Uani 1 1 d .
H29 H 0.9936 0.8446 0.6948 0.047 Uiso 1 1 calc R
C30 C 0.9413(6) 0.9444(3) 0.7160(3) 0.0598(18) Uani 1 1 d .
H30A H 0.9842 0.9871 0.7221 0.090 Uiso 1 1 calc R
H30B H 0.8950 0.9318 0.7542 0.090 Uiso 1 1 calc R
H30C H 0.8820 0.9504 0.6811 0.090 Uiso 1 1 calc R
C31 C 1.1298(6) 0.8737(4) 0.7573(3) 0.068(2) Uani 1 1 d .
H31A H 1.1945 0.8391 0.7465 0.102 Uiso 1 1 calc R
H31B H 1.0810 0.8573 0.7935 0.102 Uiso 1 1 calc R
H31C H 1.1704 0.9159 0.7676 0.102 Uiso 1 1 calc R
C32 C 1.0974(5) 0.8664(3) 0.4606(2) 0.0366(13) Uani 1 1 d .
H32 H 1.0297 0.8332 0.4697 0.044 Uiso 1 1 calc R
C33 C 1.2096(6) 0.8263(4) 0.4284(3) 0.067(2) Uani 1 1 d .
H33A H 1.2786 0.8572 0.4196 0.100 Uiso 1 1 calc R
H33B H 1.1804 0.8077 0.3892 0.100 Uiso 1 1 calc R
H33C H 1.2397 0.7889 0.4564 0.100 Uiso 1 1 calc R
C34 C 1.0415(7) 0.9216(3) 0.4147(3) 0.074(2) Uani 1 1 d .
H34A H 0.9687 0.9448 0.4343 0.111 Uiso 1 1 calc R
H34B H 1.0145 0.9003 0.3764 0.111 Uiso 1 1 calc R
H34C H 1.1058 0.9549 0.4044 0.111 Uiso 1 1 calc R
C35 C 1.1314(6) 0.6951(3) 0.6328(3) 0.0500(16) Uani 1 1 d .
H35A H 1.1845 0.7210 0.6028 0.060 Uiso 1 1 calc R
H35B H 1.1375 0.7183 0.6731 0.060 Uiso 1 1 calc R
C36 C 1.3166(8) 0.5832(5) 0.5737(4) 0.117(4) Uani 1 1 d .
H36A H 1.3635 0.6222 0.5579 0.176 Uiso 1 1 calc R
H36B H 1.2586 0.5689 0.5415 0.176 Uiso 1 1 calc R
H36C H 1.3760 0.5454 0.5846 0.176 Uiso 1 1 calc R
C37 C 1.1045(7) 0.5393(3) 0.6655(4) 0.094(3) Uani 1 1 d .
H37A H 1.1502 0.4961 0.6753 0.140 Uiso 1 1 calc R
H37B H 1.0495 0.5338 0.6295 0.140 Uiso 1 1 calc R
H37C H 1.0533 0.5527 0.7017 0.140 Uiso 1 1 calc R
C38 C 1.3398(6) 0.6005(4) 0.7131(3) 0.078(2) Uani 1 1 d .
H38A H 1.3002 0.6184 0.7511 0.117 Uiso 1 1 calc R
H38B H 1.4144 0.6267 0.7024 0.117 Uiso 1 1 calc R
H38C H 1.3650 0.5525 0.7204 0.117 Uiso 1 1 calc R
C39 C 0.8699(5) 0.7110(3) 0.4399(3) 0.0488(16) Uani 1 1 d .
H39A H 0.8620 0.7607 0.4313 0.059 Uiso 1 1 calc R
H39B H 0.7852 0.6938 0.4501 0.059 Uiso 1 1 calc R
C40 C 0.9257(9) 0.6753(6) 0.3844(4) 0.131(5) Uani 1 1 d .
H40 H 0.8940 0.6795 0.3430 0.158 Uiso 1 1 calc R
C41 C 1.0283(9) 0.6364(5) 0.4023(4) 0.116(4) Uani 1 1 d .
H41 H 1.0743 0.6062 0.3760 0.140 Uiso 1 1 calc R
C42 C 1.0588(5) 0.6479(3) 0.4701(3) 0.0484(16) Uani 1 1 d .
H42A H 1.0583 0.6044 0.4947 0.058 Uiso 1 1 calc R
H42B H 1.1430 0.6678 0.4739 0.058 Uiso 1 1 calc R
C43 C 0.7051(5) 0.5618(3) 0.0613(3) 0.0385(14) Uani 1 1 d .
H43 H 0.6739 0.5567 0.0202 0.046 Uiso 1 1 calc R
C44 C 0.7916(6) 0.5162(3) 0.0913(3) 0.0509(17) Uani 1 1 d .
H44 H 0.8274 0.4756 0.0746 0.061 Uiso 1 1 calc R
C45 C 0.8155(6) 0.5419(3) 0.1511(3) 0.0535(18) Uani 1 1 d .
H45 H 0.8699 0.5222 0.1823 0.064 Uiso 1 1 calc R
C46 C 0.7412(5) 0.6032(3) 0.1547(3) 0.0373(14) Uani 1 1 d .
C47 C 0.7315(5) 0.6513(3) 0.2045(2) 0.0362(13) Uani 1 1 d .
H47 H 0.7786 0.6413 0.2414 0.043 Uiso 1 1 calc R
C48 C 0.6602(5) 0.7498(3) 0.2590(2) 0.0311(12) Uani 1 1 d .
C49 C 0.5809(5) 0.7310(3) 0.3105(2) 0.0337(13) Uani 1 1 d .
C50 C 0.5806(5) 0.7730(3) 0.3637(3) 0.0427(15) Uani 1 1 d .
H50 H 0.5287 0.7614 0.3985 0.051 Uiso 1 1 calc R
C51 C 0.6536(6) 0.8303(3) 0.3665(3) 0.0446(15) Uani 1 1 d .
H51 H 0.6508 0.8576 0.4025 0.054 Uiso 1 1 calc R
C52 C 0.7309(6) 0.8474(3) 0.3158(3) 0.0462(15) Uani 1 1 d .
H52 H 0.7809 0.8864 0.3180 0.055 Uiso 1 1 calc R
C53 C 0.7373(5) 0.8080(3) 0.2607(3) 0.0374(14) Uani 1 1 d .
C54 C 0.8316(6) 0.8260(3) 0.2079(3) 0.0523(17) Uani 1 1 d .
H54 H 0.7975 0.8082 0.1683 0.063 Uiso 1 1 calc R
C55 C 0.8486(8) 0.9044(4) 0.1970(3) 0.094(3) Uani 1 1 d .
H55A H 0.8840 0.9235 0.2346 0.141 Uiso 1 1 calc R
H55B H 0.7664 0.9268 0.1879 0.141 Uiso 1 1 calc R
H55C H 0.9060 0.9119 0.1615 0.141 Uiso 1 1 calc R
C56 C 0.9608(6) 0.7896(5) 0.2196(4) 0.103(3) Uani 1 1 d .
H56A H 0.9945 0.8034 0.2597 0.154 Uiso 1 1 calc R
H56B H 1.0195 0.8020 0.1859 0.154 Uiso 1 1 calc R
H56C H 0.9507 0.7402 0.2207 0.154 Uiso 1 1 calc R
C57 C 0.5041(5) 0.6654(3) 0.3125(3) 0.0450(15) Uani 1 1 d .
H57 H 0.4965 0.6500 0.2685 0.054 Uiso 1 1 calc R
C58 C 0.3683(6) 0.6754(3) 0.3389(3) 0.0605(18) Uani 1 1 d .
H58A H 0.3724 0.6865 0.3833 0.091 Uiso 1 1 calc R
H58B H 0.3223 0.6334 0.3346 0.091 Uiso 1 1 calc R
H58C H 0.3243 0.7127 0.3157 0.091 Uiso 1 1 calc R
C59 C 0.5746(6) 0.6072(3) 0.3506(3) 0.068(2) Uani 1 1 d .
H59A H 0.6607 0.6010 0.3342 0.102 Uiso 1 1 calc R
H59B H 0.5295 0.5648 0.3469 0.102 Uiso 1 1 calc R
H59C H 0.5780 0.6193 0.3947 0.102 Uiso 1 1 calc R
C60 C 0.8679(5) 0.7508(3) 0.0520(3) 0.0448(15) Uani 1 1 d .
H60 H 0.9030 0.7060 0.0581 0.054 Uiso 1 1 calc R
C61 C 0.9378(6) 0.8082(3) 0.0350(3) 0.0496(17) Uani 1 1 d .
H61 H 1.0263 0.8089 0.0280 0.059 Uiso 1 1 calc R
C62 C 0.8523(5) 0.8642(3) 0.0303(3) 0.0454(15) Uani 1 1 d .
H62 H 0.8712 0.9098 0.0193 0.054 Uiso 1 1 calc R
C63 C 0.7301(5) 0.8383(3) 0.0457(2) 0.0351(13) Uani 1 1 d .
C64 C 0.6093(5) 0.8722(3) 0.0528(2) 0.0361(13) Uani 1 1 d .
H64 H 0.6004 0.9192 0.0416 0.043 Uiso 1 1 calc R
C65 C 0.3888(5) 0.8796(3) 0.0751(3) 0.0349(13) Uani 1 1 d .
C66 C 0.3242(5) 0.8960(3) 0.0181(3) 0.0381(14) Uani 1 1 d .
C67 C 0.2108(6) 0.9367(3) 0.0204(3) 0.0484(16) Uani 1 1 d .
H67 H 0.1678 0.9487 -0.0174 0.058 Uiso 1 1 calc R
C68 C 0.1610(6) 0.9595(3) 0.0775(3) 0.0544(17) Uani 1 1 d .
H68 H 0.0858 0.9872 0.0782 0.065 Uiso 1 1 calc R
C69 C 0.2239(6) 0.9409(3) 0.1337(3) 0.0498(16) Uani 1 1 d .
H69 H 0.1897 0.9562 0.1721 0.060 Uiso 1 1 calc R
C70 C 0.3358(5) 0.9002(3) 0.1343(3) 0.0376(13) Uani 1 1 d .
C71 C 0.4053(5) 0.8826(3) 0.1970(3) 0.0435(15) Uani 1 1 d .
H71 H 0.4661 0.8436 0.1897 0.052 Uiso 1 1 calc R
C72 C 0.3133(6) 0.8608(4) 0.2500(3) 0.074(2) Uani 1 1 d .
H72A H 0.3618 0.8405 0.2852 0.110 Uiso 1 1 calc R
H72B H 0.2557 0.8274 0.2343 0.110 Uiso 1 1 calc R
H72C H 0.2645 0.9008 0.2641 0.110 Uiso 1 1 calc R
C73 C 0.4814(8) 0.9436(4) 0.2168(4) 0.093(3) Uani 1 1 d .
H73A H 0.5454 0.9536 0.1849 0.139 Uiso 1 1 calc R
H73B H 0.5229 0.9325 0.2568 0.139 Uiso 1 1 calc R
H73C H 0.4244 0.9835 0.2214 0.139 Uiso 1 1 calc R
C74 C 0.3702(6) 0.8694(3) -0.0459(3) 0.0441(15) Uani 1 1 d .
H74 H 0.4457 0.8383 -0.0381 0.053 Uiso 1 1 calc R
C75 C 0.2676(6) 0.8274(4) -0.0776(3) 0.071(2) Uani 1 1 d .
H75A H 0.1944 0.8573 -0.0881 0.106 Uiso 1 1 calc R
H75B H 0.2414 0.7908 -0.0487 0.106 Uiso 1 1 calc R
H75C H 0.3024 0.8076 -0.1158 0.106 Uiso 1 1 calc R
C76 C 0.4113(6) 0.9276(3) -0.0905(3) 0.0640(19) Uani 1 1 d .
H76A H 0.3409 0.9607 -0.0964 0.096 Uiso 1 1 calc R
H76B H 0.4359 0.9090 -0.1310 0.096 Uiso 1 1 calc R
H76C H 0.4834 0.9500 -0.0725 0.096 Uiso 1 1 calc R
C77 C 0.3408(6) 0.6942(3) 0.1332(3) 0.0480(16) Uani 1 1 d .
H77A H 0.3300 0.7185 0.1729 0.058 Uiso 1 1 calc R
H77B H 0.2855 0.7192 0.1026 0.058 Uiso 1 1 calc R
C78 C 0.3852(6) 0.5408(3) 0.1720(3) 0.072(2) Uani 1 1 d .
H78A H 0.4302 0.5554 0.2090 0.108 Uiso 1 1 calc R
H78B H 0.4454 0.5342 0.1375 0.108 Uiso 1 1 calc R
H78C H 0.3440 0.4979 0.1818 0.108 Uiso 1 1 calc R
C79 C 0.1768(7) 0.5776(4) 0.0756(3) 0.098(3) Uani 1 1 d .
H79A H 0.1259 0.5385 0.0874 0.147 Uiso 1 1 calc R
H79B H 0.2395 0.5641 0.0440 0.147 Uiso 1 1 calc R
H79C H 0.1217 0.6145 0.0583 0.147 Uiso 1 1 calc R
C80 C 0.1382(6) 0.6056(4) 0.2138(3) 0.085(3) Uani 1 1 d .
H80A H 0.1133 0.5585 0.2214 0.128 Uiso 1 1 calc R
H80B H 0.0639 0.6338 0.2015 0.128 Uiso 1 1 calc R
H80C H 0.1741 0.6230 0.2521 0.128 Uiso 1 1 calc R
C81 C 0.6095(6) 0.7038(3) -0.0588(3) 0.0512(17) Uani 1 1 d .
H81A H 0.6963 0.6892 -0.0462 0.061 Uiso 1 1 calc R
H81B H 0.6092 0.7526 -0.0717 0.061 Uiso 1 1 calc R
C82 C 0.5648(8) 0.6615(5) -0.1114(3) 0.115(4) Uani 1 1 d .
H82 H 0.6101 0.6544 -0.1492 0.137 Uiso 1 1 calc R
C83 C 0.4512(8) 0.6351(5) -0.0976(4) 0.117(4) Uani 1 1 d .
H83 H 0.3981 0.6139 -0.1263 0.141 Uiso 1 1 calc R
C84 C 0.4226(5) 0.6453(3) -0.0281(3) 0.0521(17) Uani 1 1 d .
H84A H 0.3365 0.6653 -0.0224 0.062 Uiso 1 1 calc R
H84B H 0.4292 0.6013 -0.0044 0.062 Uiso 1 1 calc R

loop_
_atom_site_aniso_label
_atom_site_aniso_U_11
_atom_site_aniso_U_22
_atom_site_aniso_U_33
_atom_site_aniso_U_23
_atom_site_aniso_U_13
_atom_site_aniso_U_12
Lu1 0.03237(13) 0.02835(14) 0.02707(14) -0.00312(10) 0.00202(10) -0.00300(10)
Lu2 0.03466(14) 0.02720(14) 0.02678(14) -0.00249(10) 0.00331(10) -0.00083(10)
Si1 0.0640(12) 0.0602(13) 0.0581(13) -0.0152(10) 0.0014(10) -0.0016(10)
Si5 0.0623(12) 0.0618(13) 0.0512(12) -0.0142(10) 0.0088(9) -0.0090(10)
O1 0.039(2) 0.041(2) 0.031(2) -0.0104(18) 0.0013(17) 0.0015(18)
O2 0.042(2) 0.043(2) 0.027(2) -0.0058(17) 0.0050(17) -0.0111(18)
N1 0.036(2) 0.033(3) 0.031(3) -0.008(2) 0.003(2) -0.003(2)
N2 0.030(2) 0.037(3) 0.027(3) -0.006(2) 0.0010(19) -0.001(2)
N3 0.033(2) 0.035(3) 0.031(3) -0.006(2) -0.001(2) -0.007(2)
N4 0.029(2) 0.031(3) 0.029(3) -0.002(2) -0.0003(19) -0.002(2)
N5 0.035(2) 0.030(3) 0.035(3) -0.004(2) -0.003(2) 0.000(2)
N6 0.037(2) 0.027(2) 0.024(2) -0.0046(19) 0.0049(19) -0.003(2)
N7 0.041(3) 0.036(3) 0.029(3) -0.002(2) 0.005(2) -0.004(2)
N8 0.038(3) 0.035(3) 0.026(3) -0.004(2) 0.002(2) -0.001(2)
C1 0.051(4) 0.044(4) 0.036(4) -0.013(3) 0.008(3) -0.007(3)
C2 0.065(4) 0.040(4) 0.052(4) -0.022(3) 0.015(3) -0.023(3)
C3 0.062(4) 0.053(4) 0.049(4) -0.011(3) 0.021(3) -0.031(3)
C4 0.041(3) 0.035(3) 0.033(3) -0.007(3) 0.007(3) -0.006(3)
C5 0.038(3) 0.048(4) 0.027(3) -0.002(3) 0.007(2) -0.009(3)
C6 0.037(3) 0.037(3) 0.026(3) -0.006(2) 0.010(2) -0.014(3)
C7 0.038(3) 0.036(3) 0.034(3) -0.007(3) 0.008(3) -0.005(3)
C8 0.054(4) 0.049(4) 0.030(3) -0.004(3) 0.002(3) -0.010(3)
C9 0.055(4) 0.043(4) 0.035(4) -0.013(3) 0.016(3) -0.010(3)
C10 0.052(4) 0.036(3) 0.034(3) -0.005(3) 0.013(3) 0.001(3)
C11 0.045(3) 0.035(3) 0.031(3) -0.004(3) 0.009(3) -0.001(3)
C12 0.041(3) 0.063(4) 0.032(3) -0.013(3) 0.001(3) 0.018(3)
C13 0.059(5) 0.080(6) 0.108(7) -0.007(5) -0.015(4) -0.002(4)
C14 0.070(5) 0.077(5) 0.049(4) -0.008(4) -0.005(4) 0.019(4)
C15 0.040(3) 0.054(4) 0.040(4) -0.008(3) -0.004(3) 0.002(3)
C16 0.060(4) 0.072(5) 0.058(5) -0.006(4) -0.011(4) 0.007(4)
C17 0.060(4) 0.046(4) 0.092(6) 0.005(4) 0.003(4) 0.011(3)
C18 0.041(3) 0.045(4) 0.041(4) -0.006(3) 0.001(3) -0.012(3)
C19 0.034(3) 0.070(5) 0.041(4) -0.005(3) -0.002(3) -0.003(3)
C20 0.039(3) 0.058(4) 0.037(4) -0.002(3) -0.005(3) 0.010(3)
C21 0.036(3) 0.046(4) 0.021(3) -0.004(3) 0.003(2) -0.001(3)
C22 0.037(3) 0.036(3) 0.028(3) -0.003(2) 0.006(2) -0.002(3)
C23 0.031(3) 0.024(3) 0.038(3) 0.003(2) -0.001(2) 0.003(2)
C24 0.032(3) 0.024(3) 0.041(3) 0.000(2) 0.000(3) 0.003(2)
C25 0.041(3) 0.032(3) 0.043(4) 0.000(3) 0.010(3) 0.000(3)
C26 0.032(3) 0.038(3) 0.049(4) 0.000(3) -0.001(3) -0.009(3)
C27 0.041(3) 0.037(3) 0.038(4) -0.005(3) -0.006(3) -0.003(3)
C28 0.036(3) 0.026(3) 0.034(3) -0.002(2) -0.002(2) -0.001(2)
C29 0.052(4) 0.038(3) 0.028(3) 0.001(3) 0.000(3) -0.015(3)
C30 0.077(5) 0.057(4) 0.046(4) -0.001(3) 0.022(3) -0.014(4)
C31 0.071(5) 0.096(6) 0.038(4) 0.018(4) -0.006(3) -0.024(4)
C32 0.039(3) 0.037(3) 0.035(3) -0.006(3) 0.004(3) -0.004(3)
C33 0.067(5) 0.087(6) 0.047(4) -0.029(4) 0.007(3) 0.006(4)
C34 0.103(6) 0.066(5) 0.051(5) -0.004(4) -0.030(4) 0.017(4)
C35 0.087(5) 0.029(3) 0.035(4) -0.012(3) 0.018(3) -0.008(3)
C36 0.123(7) 0.158(9) 0.067(6) -0.030(6) -0.004(5) 0.074(7)
C37 0.079(5) 0.037(4) 0.164(9) -0.001(5) -0.037(5) 0.015(4)
C38 0.080(5) 0.074(6) 0.080(6) -0.012(4) 0.000(4) -0.007(4)
C39 0.041(3) 0.070(5) 0.035(4) -0.005(3) -0.012(3) 0.004(3)
C40 0.121(8) 0.235(12) 0.035(5) -0.059(6) -0.030(5) 0.098(8)
C41 0.123(8) 0.176(10) 0.049(5) -0.067(6) -0.011(5) 0.064(7)
C42 0.044(4) 0.056(4) 0.045(4) -0.009(3) 0.010(3) 0.006(3)
C43 0.051(4) 0.034(3) 0.031(3) -0.010(3) 0.001(3) 0.004(3)
C44 0.060(4) 0.037(4) 0.055(4) -0.017(3) -0.006(3) 0.019(3)
C45 0.062(4) 0.051(4) 0.046(4) -0.008(3) -0.020(3) 0.023(3)
C46 0.038(3) 0.034(3) 0.039(4) -0.005(3) -0.001(3) 0.000(3)
C47 0.037(3) 0.044(4) 0.028(3) -0.005(3) -0.003(2) -0.002(3)
C48 0.040(3) 0.031(3) 0.022(3) -0.005(2) -0.004(2) 0.001(2)
C49 0.039(3) 0.034(3) 0.028(3) -0.006(2) -0.002(2) 0.003(3)
C50 0.052(4) 0.050(4) 0.027(3) -0.005(3) 0.002(3) 0.001(3)
C51 0.059(4) 0.045(4) 0.031(3) -0.011(3) -0.007(3) 0.003(3)
C52 0.063(4) 0.038(4) 0.039(4) -0.008(3) -0.007(3) -0.010(3)
C53 0.051(4) 0.033(3) 0.029(3) -0.006(3) -0.007(3) -0.004(3)
C54 0.069(4) 0.060(4) 0.030(4) -0.007(3) 0.001(3) -0.026(4)
C55 0.148(8) 0.078(6) 0.060(5) -0.007(4) 0.024(5) -0.064(5)
C56 0.051(5) 0.177(10) 0.081(6) -0.001(6) 0.012(4) -0.010(5)
C57 0.052(4) 0.046(4) 0.038(4) -0.011(3) 0.010(3) -0.009(3)
C58 0.058(4) 0.065(5) 0.059(5) 0.001(4) 0.013(3) -0.007(3)
C59 0.063(4) 0.043(4) 0.099(6) 0.006(4) 0.006(4) -0.011(3)
C60 0.038(3) 0.056(4) 0.040(4) -0.006(3) 0.005(3) 0.005(3)
C61 0.037(3) 0.071(5) 0.042(4) -0.008(3) 0.009(3) -0.014(3)
C62 0.047(4) 0.054(4) 0.035(4) -0.001(3) 0.006(3) -0.016(3)
C63 0.039(3) 0.040(4) 0.027(3) -0.002(3) 0.004(3) -0.007(3)
C64 0.052(4) 0.031(3) 0.025(3) -0.004(2) 0.001(3) 0.001(3)
C65 0.042(3) 0.023(3) 0.040(4) -0.002(3) 0.001(3) -0.001(2)
C66 0.046(3) 0.030(3) 0.038(4) 0.000(3) 0.007(3) 0.001(3)
C67 0.061(4) 0.044(4) 0.039(4) -0.001(3) 0.005(3) 0.009(3)
C68 0.059(4) 0.051(4) 0.051(4) 0.002(3) 0.006(3) 0.018(3)
C69 0.059(4) 0.047(4) 0.042(4) -0.005(3) 0.017(3) 0.015(3)
C70 0.046(3) 0.030(3) 0.037(3) 0.000(3) 0.007(3) -0.002(3)
C71 0.054(4) 0.037(4) 0.039(4) -0.003(3) -0.001(3) 0.008(3)
C72 0.071(5) 0.103(6) 0.045(4) 0.022(4) 0.017(4) 0.011(4)
C73 0.121(7) 0.084(6) 0.075(6) 0.012(5) -0.031(5) -0.031(5)
C74 0.055(4) 0.039(4) 0.037(4) -0.001(3) -0.001(3) 0.015(3)
C75 0.086(5) 0.077(5) 0.049(5) -0.022(4) -0.004(4) -0.002(4)
C76 0.092(5) 0.060(5) 0.039(4) -0.001(3) 0.020(4) 0.006(4)
C77 0.075(4) 0.027(3) 0.043(4) -0.013(3) -0.004(3) 0.001(3)
C78 0.080(5) 0.047(4) 0.090(6) -0.004(4) 0.022(4) -0.010(4)
C79 0.115(7) 0.129(8) 0.055(5) -0.022(5) 0.012(5) -0.062(6)
C80 0.069(5) 0.125(7) 0.064(5) -0.019(5) 0.016(4) -0.010(5)
C81 0.060(4) 0.067(5) 0.027(3) -0.005(3) 0.017(3) -0.013(3)
C82 0.104(7) 0.199(11) 0.048(5) -0.068(6) 0.033(5) -0.075(7)
C83 0.107(7) 0.191(11) 0.062(6) -0.078(6) 0.026(5) -0.083(7)
C84 0.045(4) 0.058(4) 0.055(4) -0.009(3) 0.002(3) -0.014(3)

loop_
_atom_type_symbol
_atom_type_description
_atom_type_scat_dispersion_real
_atom_type_scat_dispersion_imag
_atom_type_scat_source
C C 0.0033 0.0016 'International Tables Vol C Tables 4.2.6.8 and 6.1.1.4'
H H 0.0000 0.0000 'International Tables Vol C Tables 4.2.6.8 and 6.1.1.4'
N N 0.0061 0.0033 'International Tables Vol C Tables 4.2.6.8 and 6.1.1.4'
O O 0.0106 0.0060 'International Tables Vol C Tables 4.2.6.8 and 6.1.1.4'
Si Si 0.0817 0.0704 'International Tables Vol C Tables 4.2.6.8 and 6.1.1.4'
Lu Lu -0.4720 5.8584 'International Tables Vol C Tables 4.2.6.8 and 6.1.1.4'

loop_
_geom_angle_atom_site_label_1
_geom_angle_atom_site_label_2
_geom_angle_atom_site_label_3
_geom_angle
N1 Lu1 O1 83.29(13)
N1 Lu1 N3 86.56(15)
O1 Lu1 N3 84.02(13)
N1 Lu1 C35 108.69(17)
O1 Lu1 C35 95.49(16)
N3 Lu1 C35 164.61(17)
N1 Lu1 N4 156.99(14)
O1 Lu1 N4 90.71(13)
N3 Lu1 N4 70.69(14)
C35 Lu1 N4 93.95(16)
N1 Lu1 N2 73.39(14)
O1 Lu1 N2 155.72(13)
N3 Lu1 N2 87.88(14)
C35 Lu1 N2 98.25(17)
N4 Lu1 N2 108.13(14)
N5 Lu2 O2 83.45(14)
N5 Lu2 N7 86.08(15)
O2 Lu2 N7 84.01(13)
N5 Lu2 C77 108.34(17)
O2 Lu2 C77 95.02(16)
N7 Lu2 C77 165.38(17)
N5 Lu2 N8 156.29(15)
O2 Lu2 N8 90.11(13)
N7 Lu2 N8 70.53(15)
C77 Lu2 N8 94.91(17)
N5 Lu2 N6 73.85(14)
O2 Lu2 N6 156.18(13)
N7 Lu2 N6 87.26(14)
C77 Lu2 N6 98.84(17)
N8 Lu2 N6 107.79(13)
C38 Si1 C36 105.3(3)
C38 Si1 C37 103.9(3)
C36 Si1 C37 108.8(4)
C38 Si1 C35 117.9(3)
C36 Si1 C35 111.3(3)
C37 Si1 C35 109.0(3)
C78 Si5 C80 104.6(3)
C78 Si5 C79 107.8(4)
C80 Si5 C79 105.1(3)
C78 Si5 C77 109.7(3)
C80 Si5 C77 116.4(3)
C79 Si5 C77 112.7(3)
C42 O1 C39 108.1(4)
C42 O1 Lu1 124.7(3)
C39 O1 Lu1 125.3(3)
C81 O2 C84 108.0(4)
C81 O2 Lu2 125.4(3)
C84 O2 Lu2 124.5(3)
C1 N1 C4 105.0(4)
C1 N1 Lu1 141.4(4)
C4 N1 Lu1 113.5(3)
C5 N2 C6 116.6(4)
C5 N2 Lu1 109.8(3)
C6 N2 Lu1 133.5(3)
C18 N3 C21 104.6(4)
C18 N3 Lu1 139.0(4)
C21 N3 Lu1 115.7(3)
C22 N4 C23 115.8(4)
C22 N4 Lu1 113.4(3)
C23 N4 Lu1 130.6(3)
C43 N5 C46 105.2(4)
C43 N5 Lu2 141.4(4)
C46 N5 Lu2 113.2(3)
C47 N6 C48 116.1(4)
C47 N6 Lu2 108.8(3)
C48 N6 Lu2 135.1(3)
C60 N7 C63 106.2(5)
C60 N7 Lu2 137.6(4)
C63 N7 Lu2 115.4(3)
C64 N8 C65 116.3(5)
C64 N8 Lu2 112.9(3)
C65 N8 Lu2 130.4(3)
N1 C1 C2 111.0(5)
N1 C1 H1 124.5
C2 C1 H1 124.5
C3 C2 C1 106.8(5)
C3 C2 H2 126.6
C1 C2 H2 126.6
C2 C3 C4 106.5(5)
C2 C3 H3 126.8
C4 C3 H3 126.8
N1 C4 C3 110.7(5)
N1 C4 C5 120.3(5)
C3 C4 C5 129.1(5)
N2 C5 C4 123.0(5)
N2 C5 H5 118.5
C4 C5 H5 118.5
C7 C6 C11 121.7(5)
C7 C6 N2 119.3(5)
C11 C6 N2 119.0(5)
C8 C7 C6 117.6(5)
C8 C7 C15 120.0(5)
C6 C7 C15 122.3(5)
C9 C8 C7 121.5(5)
C9 C8 H8 119.3
C7 C8 H8 119.3
C10 C9 C8 119.9(5)
C10 C9 H9 120.0
C8 C9 H9 120.0
C9 C10 C11 121.1(5)
C9 C10 H10 119.4
C11 C10 H10 119.4
C10 C11 C6 118.0(5)
C10 C11 C12 119.2(5)
C6 C11 C12 122.8(5)
C14 C12 C11 115.4(5)
C14 C12 C13 110.3(5)
C11 C12 C13 107.9(5)
C14 C12 H12 107.6
C11 C12 H12 107.6
C13 C12 H12 107.6
C12 C13 H13A 109.5
C12 C13 H13B 109.5
H13A C13 H13B 109.5
C12 C13 H13C 109.5
H13A C13 H13C 109.5
H13B C13 H13C 109.5
C12 C14 H14A 109.5
C12 C14 H14B 109.5
H14A C14 H14B 109.5
C12 C14 H14C 109.5
H14A C14 H14C 109.5
H14B C14 H14C 109.5
C7 C15 C16 114.2(5)
C7 C15 C17 110.9(5)
C16 C15 C17 107.9(5)
C7 C15 H15 107.9
C16 C15 H15 107.9
C17 C15 H15 107.9
C15 C16 H16A 109.5
C15 C16 H16B 109.5
H16A C16 H16B 109.5
C15 C16 H16C 109.5
H16A C16 H16C 109.5
H16B C16 H16C 109.5
C15 C17 H17A 109.5
C15 C17 H17B 109.5
H17A C17 H17B 109.5
C15 C17 H17C 109.5
H17A C17 H17C 109.5
H17B C17 H17C 109.5
N3 C18 C19 111.9(5)
N3 C18 H18 124.1
C19 C18 H18 124.1
C20 C19 C18 106.9(5)
C20 C19 H19 126.5
C18 C19 H19 126.5
C19 C20 C21 106.0(5)
C19 C20 H20 127.0
C21 C20 H20 127.0
N3 C21 C20 110.5(5)
N3 C21 C22 118.3(5)
C20 C21 C22 131.1(6)
N4 C22 C21 121.7(5)
N4 C22 H22 119.1
C21 C22 H22 119.1
C28 C23 C24 121.4(5)
C28 C23 N4 119.6(5)
C24 C23 N4 119.0(4)
C25 C24 C23 118.0(5)
C25 C24 C32 120.2(5)
C23 C24 C32 121.9(5)
C26 C25 C24 120.9(5)
C26 C25 H25 119.5
C24 C25 H25 119.5
C25 C26 C27 120.1(5)
C25 C26 H26 120.0
C27 C26 H26 120.0
C26 C27 C28 121.4(5)
C26 C27 H27 119.3
C28 C27 H27 119.3
C27 C28 C23 118.0(5)
C27 C28 C29 120.5(5)
C23 C28 C29 121.4(5)
C31 C29 C28 113.0(5)
C31 C29 C30 110.3(5)
C28 C29 C30 111.0(5)
C31 C29 H29 107.4
C28 C29 H29 107.4
C30 C29 H29 107.4
C29 C30 H30A 109.5
C29 C30 H30B 109.5
H30A C30 H30B 109.5
C29 C30 H30C 109.5
H30A C30 H30C 109.5
H30B C30 H30C 109.5
C29 C31 H31A 109.5
C29 C31 H31B 109.5
H31A C31 H31B 109.5
C29 C31 H31C 109.5
H31A C31 H31C 109.5
H31B C31 H31C 109.5
C24 C32 C34 112.6(5)
C24 C32 C33 112.0(4)
C34 C32 C33 110.0(5)
C24 C32 H32 107.3
C34 C32 H32 107.3
C33 C32 H32 107.3
C32 C33 H33A 109.5
C32 C33 H33B 109.5
H33A C33 H33B 109.5
C32 C33 H33C 109.5
H33A C33 H33C 109.5
H33B C33 H33C 109.5
C32 C34 H34A 109.5
C32 C34 H34B 109.5
H34A C34 H34B 109.5
C32 C34 H34C 109.5
H34A C34 H34C 109.5
H34B C34 H34C 109.5
Si1 C35 Lu1 130.0(3)
Si1 C35 H35A 104.8
Lu1 C35 H35A 104.8
Si1 C35 H35B 104.8
Lu1 C35 H35B 104.8
H35A C35 H35B 105.8
Si1 C36 H36A 109.5
Si1 C36 H36B 109.5
H36A C36 H36B 109.5
Si1 C36 H36C 109.5
H36A C36 H36C 109.5
H36B C36 H36C 109.5
Si1 C37 H37A 109.5
Si1 C37 H37B 109.5
H37A C37 H37B 109.5
Si1 C37 H37C 109.5
H37A C37 H37C 109.5
H37B C37 H37C 109.5
Si1 C38 H38A 109.5
Si1 C38 H38B 109.5
H38A C38 H38B 109.5
Si1 C38 H38C 109.5
H38A C38 H38C 109.5
H38B C38 H38C 109.5
O1 C39 C40 105.7(5)
O1 C39 H39A 110.6
C40 C39 H39A 110.6
O1 C39 H39B 110.6
C40 C39 H39B 110.6
H39A C39 H39B 108.7
C41 C40 C39 109.9(6)
C41 C40 H40 125.0
C39 C40 H40 125.0
C40 C41 C42 110.3(6)
C40 C41 H41 124.9
C42 C41 H41 124.9
O1 C42 C41 105.7(5)
O1 C42 H42A 110.6
C41 C42 H42A 110.6
O1 C42 H42B 110.6
C41 C42 H42B 110.6
H42A C42 H42B 108.7
N5 C43 C44 111.1(5)
N5 C43 H43 124.4
C44 C43 H43 124.4
C43 C44 C45 107.3(5)
C43 C44 H44 126.4
C45 C44 H44 126.4
C44 C45 C46 105.8(5)
C44 C45 H45 127.1
C46 C45 H45 127.1
N5 C46 C45 110.6(5)
N5 C46 C47 119.8(5)
C45 C46 C47 129.6(5)
N6 C47 C46 124.3(5)
N6 C47 H47 117.9
C46 C47 H47 117.9
C49 C48 C53 121.7(5)
C49 C48 N6 119.1(5)
C53 C48 N6 119.3(5)
C50 C49 C48 117.3(5)
C50 C49 C57 119.4(5)
C48 C49 C57 123.2(5)
C51 C50 C49 122.4(6)
C51 C50 H50 118.8
C49 C50 H50 118.8
C50 C51 C52 119.2(5)
C50 C51 H51 120.4
C52 C51 H51 120.4
C51 C52 C53 122.1(6)
C51 C52 H52 118.9
C53 C52 H52 118.9
C52 C53 C48 117.3(5)
C52 C53 C54 120.1(5)
C48 C53 C54 122.5(5)
C56 C54 C53 110.7(5)
C56 C54 C55 110.2(6)
C53 C54 C55 114.1(5)
C56 C54 H54 107.2
C53 C54 H54 107.2
C55 C54 H54 107.2
C54 C55 H55A 109.5
C54 C55 H55B 109.5
H55A C55 H55B 109.5
C54 C55 H55C 109.5
H55A C55 H55C 109.5
H55B C55 H55C 109.5
C54 C56 H56A 109.5
C54 C56 H56B 109.5
H56A C56 H56B 109.5
C54 C56 H56C 109.5
H56A C56 H56C 109.5
H56B C56 H56C 109.5
C49 C57 C58 113.9(5)
C49 C57 C59 111.0(5)
C58 C57 C59 109.3(5)
C49 C57 H57 107.5
C58 C57 H57 107.5
C59 C57 H57 107.5
C57 C58 H58A 109.5
C57 C58 H58B 109.5
H58A C58 H58B 109.5
C57 C58 H58C 109.5
H58A C58 H58C 109.5
H58B C58 H58C 109.5
C57 C59 H59A 109.5
C57 C59 H59B 109.5
H59A C59 H59B 109.5
C57 C59 H59C 109.5
H59A C59 H59C 109.5
H59B C59 H59C 109.5
N7 C60 C61 110.7(5)
N7 C60 H60 124.7
C61 C60 H60 124.7
C62 C61 C60 107.3(5)
C62 C61 H61 126.4
C60 C61 H61 126.4
C61 C62 C63 106.1(6)
C61 C62 H62 126.9
C63 C62 H62 126.9
N7 C63 C64 118.7(5)
N7 C63 C62 109.8(5)
C64 C63 C62 131.4(6)
N8 C64 C63 122.2(5)
N8 C64 H64 118.9
C63 C64 H64 118.9
C66 C65 C70 120.6(5)
C66 C65 N8 120.5(5)
C70 C65 N8 118.9(5)
C67 C66 C65 118.6(5)
C67 C66 C74 118.7(5)
C65 C66 C74 122.7(5)
C68 C67 C66 121.3(6)
C68 C67 H67 119.4
C66 C67 H67 119.4
C67 C68 C69 119.4(6)
C67 C68 H68 120.3
C69 C68 H68 120.3
C70 C69 C68 121.8(5)
C70 C69 H69 119.1
C68 C69 H69 119.1
C69 C70 C65 118.2(5)
C69 C70 C71 120.5(5)
C65 C70 C71 121.1(5)
C73 C71 C72 110.4(6)
C73 C71 C70 110.0(5)
C72 C71 C70 112.4(5)
C73 C71 H71 107.9
C72 C71 H71 107.9
C70 C71 H71 107.9
C71 C72 H72A 109.5
C71 C72 H72B 109.5
H72A C72 H72B 109.5
C71 C72 H72C 109.5
H72A C72 H72C 109.5
H72B C72 H72C 109.5
C71 C73 H73A 109.5
C71 C73 H73B 109.5
H73A C73 H73B 109.5
C71 C73 H73C 109.5
H73A C73 H73C 109.5
H73B C73 H73C 109.5
C76 C74 C66 111.9(5)
C76 C74 C75 110.1(5)
C66 C74 C75 111.5(5)
C76 C74 H74 107.7
C66 C74 H74 107.7
C75 C74 H74 107.7
C74 C75 H75A 109.5
C74 C75 H75B 109.5
H75A C75 H75B 109.5
C74 C75 H75C 109.5
H75A C75 H75C 109.5
H75B C75 H75C 109.5
C74 C76 H76A 109.5
C74 C76 H76B 109.5
H76A C76 H76B 109.5
C74 C76 H76C 109.5
H76A C76 H76C 109.5
H76B C76 H76C 109.5
Si5 C77 Lu2 129.9(3)
Si5 C77 H77A 104.8
Lu2 C77 H77A 104.8
Si5 C77 H77B 104.8
Lu2 C77 H77B 104.8
H77A C77 H77B 105.8
Si5 C78 H78A 109.5
Si5 C78 H78B 109.5
H78A C78 H78B 109.5
Si5 C78 H78C 109.5
H78A C78 H78C 109.5
H78B C78 H78C 109.5
Si5 C79 H79A 109.5
Si5 C79 H79B 109.5
H79A C79 H79B 109.5
Si5 C79 H79C 109.5
H79A C79 H79C 109.5
H79B C79 H79C 109.5
Si5 C80 H80A 109.5
Si5 C80 H80B 109.5
H80A C80 H80B 109.5
Si5 C80 H80C 109.5
H80A C80 H80C 109.5
H80B C80 H80C 109.5
O2 C81 C82 105.6(5)
O2 C81 H81A 110.6
C82 C81 H81A 110.6
O2 C81 H81B 110.6
C82 C81 H81B 110.6
H81A C81 H81B 108.8
C83 C82 C81 110.9(6)
C83 C82 H82 124.5
C81 C82 H82 124.5
C82 C83 C84 108.7(6)
C82 C83 H83 125.6
C84 C83 H83 125.6
O2 C84 C83 105.4(5)
O2 C84 H84A 110.7
C83 C84 H84A 110.7
O2 C84 H84B 110.7
C83 C84 H84B 110.7
H84A C84 H84B 108.8

loop_
_geom_bond_atom_site_label_1
_geom_bond_atom_site_label_2
_geom_bond_distance
Lu1 N1 2.286(4)
Lu1 O1 2.314(3)
Lu1 N3 2.329(4)
Lu1 C35 2.344(6)
Lu1 N4 2.433(4)
Lu1 N2 2.437(4)
Lu2 N5 2.279(4)
Lu2 O2 2.309(3)
Lu2 N7 2.347(4)
Lu2 C77 2.375(6)
Lu2 N8 2.426(4)
Lu2 N6 2.431(4)
Si1 C38 1.858(7)
Si1 C36 1.864(7)
Si1 C37 1.872(7)
Si1 C35 1.909(6)
Si5 C78 1.856(7)
Si5 C80 1.875(7)
Si5 C79 1.882(6)
Si5 C77 1.885(6)
O1 C42 1.442(6)
O1 C39 1.461(6)
O2 C81 1.454(6)
O2 C84 1.455(6)
N1 C1 1.353(6)
N1 C4 1.374(6)
N2 C5 1.297(6)
N2 C6 1.457(6)
N3 C18 1.353(6)
N3 C21 1.375(7)
N4 C22 1.294(6)
N4 C23 1.445(6)
N5 C43 1.357(6)
N5 C46 1.379(6)
N6 C47 1.298(6)
N6 C48 1.457(6)
N7 C60 1.357(6)
N7 C63 1.361(7)
N8 C64 1.307(6)
N8 C65 1.437(6)
C1 C2 1.384(8)
C1 H1 0.9300
C2 C3 1.371(7)
C2 H2 0.9300
C3 C4 1.381(7)
C3 H3 0.9300
C4 C5 1.423(7)
C5 H5 0.9300
C6 C7 1.402(7)
C6 C11 1.408(7)
C7 C8 1.387(7)
C7 C15 1.502(7)
C8 C9 1.384(7)
C8 H8 0.9300
C9 C10 1.378(7)
C9 H9 0.9300
C10 C11 1.386(7)
C10 H10 0.9300
C11 C12 1.531(7)
C12 C14 1.472(8)
C12 C13 1.548(9)
C12 H12 0.9800
C13 H13A 0.9600
C13 H13B 0.9600
C13 H13C 0.9600
C14 H14A 0.9600
C14 H14B 0.9600
C14 H14C 0.9600
C15 C16 1.513(7)
C15 C17 1.527(8)
C15 H15 0.9800
C16 H16A 0.9600
C16 H16B 0.9600
C16 H16C 0.9600
C17 H17A 0.9600
C17 H17B 0.9600
C17 H17C 0.9600
C18 C19 1.382(8)
C18 H18 0.9300
C19 C20 1.368(8)
C19 H19 0.9300
C20 C21 1.407(7)
C20 H20 0.9300
C21 C22 1.421(7)
C22 H22 0.9300
C23 C28 1.402(7)
C23 C24 1.412(7)
C24 C25 1.390(7)
C24 C32 1.506(7)
C25 C26 1.381(7)
C25 H25 0.9300
C26 C27 1.381(7)
C26 H26 0.9300
C27 C28 1.382(7)
C27 H27 0.9300
C28 C29 1.517(7)
C29 C31 1.515(7)
C29 C30 1.519(7)
C29 H29 0.9800
C30 H30A 0.9600
C30 H30B 0.9600
C30 H30C 0.9600
C31 H31A 0.9600
C31 H31B 0.9600
C31 H31C 0.9600
C32 C34 1.515(8)
C32 C33 1.537(7)
C32 H32 0.9800
C33 H33A 0.9600
C33 H33B 0.9600
C33 H33C 0.9600
C34 H34A 0.9600
C34 H34B 0.9600
C34 H34C 0.9600
C35 H35A 0.9700
C35 H35B 0.9700
C36 H36A 0.9600
C36 H36B 0.9600
C36 H36C 0.9600
C37 H37A 0.9600
C37 H37B 0.9600
C37 H37C 0.9600
C38 H38A 0.9600
C38 H38B 0.9600
C38 H38C 0.9600
C39 C40 1.473(8)
C39 H39A 0.9700
C39 H39B 0.9700
C40 C41 1.330(10)
C40 H40 0.9300
C41 C42 1.482(8)
C41 H41 0.9300
C42 H42A 0.9700
C42 H42B 0.9700
C43 C44 1.377(7)
C43 H43 0.9300
C44 C45 1.385(7)
C44 H44 0.9300
C45 C46 1.393(7)
C45 H45 0.9300
C46 C47 1.413(7)
C47 H47 0.9300
C48 C49 1.399(7)
C48 C53 1.400(7)
C49 C50 1.396(7)
C49 C57 1.516(7)
C50 C51 1.363(7)
C50 H50 0.9300
C51 C52 1.365(8)
C51 H51 0.9300
C52 C53 1.398(7)
C52 H52 0.9300
C53 C54 1.512(8)
C54 C56 1.510(9)
C54 C55 1.536(9)
C54 H54 0.9800
C55 H55A 0.9600
C55 H55B 0.9600
C55 H55C 0.9600
C56 H56A 0.9600
C56 H56B 0.9600
C56 H56C 0.9600
C57 C58 1.519(7)
C57 C59 1.525(8)
C57 H57 0.9800
C58 H58A 0.9600
C58 H58B 0.9600
C58 H58C 0.9600
C59 H59A 0.9600
C59 H59B 0.9600
C59 H59C 0.9600
C60 C61 1.379(8)
C60 H60 0.9300
C61 C62 1.373(8)
C61 H61 0.9300
C62 C63 1.410(7)
C62 H62 0.9300
C63 C64 1.402(7)
C64 H64 0.9300
C65 C66 1.396(7)
C65 C70 1.414(7)
C66 C67 1.393(7)
C66 C74 1.519(7)
C67 C68 1.377(7)
C67 H67 0.9300
C68 C69 1.382(8)
C68 H68 0.9300
C69 C70 1.378(7)
C69 H69 0.9300
C70 C71 1.525(7)
C71 C73 1.506(8)
C71 C72 1.520(8)
C71 H71 0.9800
C72 H72A 0.9600
C72 H72B 0.9600
C72 H72C 0.9600
C73 H73A 0.9600
C73 H73B 0.9600
C73 H73C 0.9600
C74 C76 1.509(8)
C74 C75 1.524(8)
C74 H74 0.9800
C75 H75A 0.9600
C75 H75B 0.9600
C75 H75C 0.9600
C76 H76A 0.9600
C76 H76B 0.9600
C76 H76C 0.9600
C77 H77A 0.9700
C77 H77B 0.9700
C78 H78A 0.9600
C78 H78B 0.9600
C78 H78C 0.9600
C79 H79A 0.9600
C79 H79B 0.9600
C79 H79C 0.9600
C80 H80A 0.9600
C80 H80B 0.9600
C80 H80C 0.9600
C81 C82 1.475(8)
C81 H81A 0.9700
C81 H81B 0.9700
C82 C83 1.326(9)
C82 H82 0.9300
C83 C84 1.502(9)
C83 H83 0.9300
C84 H84A 0.9700
C84 H84B 0.9700
